data_7055747
loop_
_publ_author_name
'Palmajumder, Eshita'
'Patra, Swarup'
'Drew, Michael G. B.'
'Mukherjea, Kalyan K.'

_publ_section_title
;
 Vanadium bromoperoxidase (VBrPO) mimics: synthesis, structure and a
 comparative account of the catalytic activity of newly synthesized
 oxidovanadium and oxido-peroxidovanadium complexes
;
_journal_issue 10
_journal_name_full 'New J. Chem.'
_journal_page_first 8696
_journal_paper_doi 10.1039/C6NJ00767H
_journal_volume 40
_journal_year 2016
_chemical_formula_sum 'C22 H20 N6 O3 V'
_chemical_formula_weight 467.38
_chemical_name_systematic
; 
 ? 
;
_space_group_IT_number 2
_symmetry_cell_setting triclinic
_symmetry_space_group_name_Hall '-P 1'
_symmetry_space_group_name_H-M 'P -1'
_atom_sites_solution_hydrogens geom
_atom_sites_solution_primary direct
_atom_sites_solution_secondary difmap
_audit_creation_method SHELXL-97
_audit_update_record
;
2016-01-29 deposited with the CCDC.
2016-08-31 downloaded from the CCDC.
;
_cell_angle_alpha 95.855(2)
_cell_angle_beta 92.247(2)
_cell_angle_gamma 98.309(2)
_cell_formula_units_Z 2
_cell_length_a 9.3945(2)
_cell_length_b 9.7730(3)
_cell_length_c 11.4652(3)
_cell_measurement_reflns_used 17396
_cell_measurement_temperature 298(2)
_cell_measurement_theta_max 27.53
_cell_measurement_theta_min 1.79
_cell_volume 1034.61(5)
_computing_cell_refinement 'SMART APEX II'
_computing_data_collection 'SMART APEX II (Bruker,2010)'
_computing_data_reduction 'SAINT (Bruker,2000)'
_computing_molecular_graphics 'Bruker SHELXTL'
_computing_publication_material Mercury
_computing_structure_refinement 'SHELXL-97 (Sheldrick, 2008)'
_computing_structure_solution 'SHELXS-97 (Sheldrick, 2008)'
_diffrn_ambient_temperature 298(2)
_diffrn_measured_fraction_theta_full 0.992
_diffrn_measured_fraction_theta_max 0.992
_diffrn_measurement_device_type 'CCD area detector'
_diffrn_measurement_method 'phi and omega scans'
_diffrn_radiation_monochromator graphite
_diffrn_radiation_source 'fine-focus sealed tube'
_diffrn_radiation_type MoK\a
_diffrn_radiation_wavelength 0.71073
_diffrn_reflns_av_R_equivalents 0.0333
_diffrn_reflns_av_sigmaI/netI 0.0473
_diffrn_reflns_limit_h_max 12
_diffrn_reflns_limit_h_min -12
_diffrn_reflns_limit_k_max 12
_diffrn_reflns_limit_k_min -12
_diffrn_reflns_limit_l_max 14
_diffrn_reflns_limit_l_min -14
_diffrn_reflns_number 17396
_diffrn_reflns_theta_full 27.53
_diffrn_reflns_theta_max 27.53
_diffrn_reflns_theta_min 1.79
_exptl_absorpt_coefficient_mu 0.518
_exptl_absorpt_correction_T_max 0.964
_exptl_absorpt_correction_T_min 0.946
_exptl_absorpt_correction_type multi-scan
_exptl_absorpt_process_details Sadabs
_exptl_crystal_colour Yellow
_exptl_crystal_density_diffrn 1.500
_exptl_crystal_density_method 'not measured'
_exptl_crystal_description Needle
_exptl_crystal_F_000 482
_exptl_crystal_size_max 0.18
_exptl_crystal_size_mid 0.09
_exptl_crystal_size_min 0.07
_refine_diff_density_max 0.273
_refine_diff_density_min -0.582
_refine_diff_density_rms 0.056
_refine_ls_extinction_method none
_refine_ls_goodness_of_fit_ref 1.033
_refine_ls_hydrogen_treatment mixed
_refine_ls_matrix_type full
_refine_ls_number_parameters 295
_refine_ls_number_reflns 4730
_refine_ls_number_restraints 0
_refine_ls_restrained_S_all 1.033
_refine_ls_R_factor_all 0.0677
_refine_ls_R_factor_gt 0.0455
_refine_ls_shift/su_max 0.000
_refine_ls_shift/su_mean 0.000
_refine_ls_structure_factor_coef Fsqd
_refine_ls_weighting_details 'calc w=1/[\s^2^(Fo^2^)+(0.0528P)^2^+0.2811P] where P=(Fo^2^+2Fc^2^)/3'
_refine_ls_weighting_scheme calc
_refine_ls_wR_factor_gt 0.1054
_refine_ls_wR_factor_ref 0.1154
_reflns_number_gt 3505
_reflns_number_total 4730
_reflns_threshold_expression >2sigma(I)
_cod_data_source_file c6nj00767h2.cif
_cod_data_source_block 1
_cod_depositor_comments
;
The following automatic conversions were performed:

'_symmetry_cell_setting' value 'Triclinic' changed to 'triclinic'
according to
/usr/data/users/saulius/crontab/automatic-downloads/rss-feeds/RSC/lib/dictionaries/cif_core.dic
dictionary named 'cif_core.dic' version 2.4.2 from 2011-04-26.

'_exptl_absorpt_correction_type' value 'Multi-scan' changed to
'multi-scan' according to
/usr/data/users/saulius/crontab/automatic-downloads/rss-feeds/RSC/lib/dictionaries/cif_core.dic
dictionary named 'cif_core.dic' version 2.4.2 from 2011-04-26.

Automatic conversion script
Id: cif_fix_values 4268 2015-11-12 08:31:59Z antanas 

 Adding full bibliography for 7055746--7055747.cif.
;
_cod_original_sg_symbol_H-M P-1
_cod_database_code 7055747

loop_
_symmetry_equiv_pos_as_xyz
'x, y, z'
'-x, -y, -z'

loop_
_atom_site_label
_atom_site_type_symbol
_atom_site_fract_x
_atom_site_fract_y
_atom_site_fract_z
_atom_site_U_iso_or_equiv
_atom_site_adp_type
_atom_site_occupancy
_atom_site_symmetry_multiplicity
_atom_site_calc_flag
_atom_site_refinement_flags
V1 V 0.29029(4) 0.23397(4) 0.02291(3) 0.03035(13) Uani 1 1 d .
N1 N 0.52297(18) 0.26587(19) 0.01073(15) 0.0289(4) Uani 1 1 d .
N2 N 0.33878(18) 0.08465(19) -0.10527(15) 0.0304(4) Uani 1 1 d .
N4 N 0.48635(19) -0.0233(2) -0.21466(16) 0.0343(4) Uani 1 1 d .
H4N H 0.5650 -0.0442 -0.2426 0.041 Uiso 1 1 calc R
O2 O 0.15928(17) 0.28541(18) -0.04692(16) 0.0468(4) Uani 1 1 d .
C6 C 0.4752(2) 0.0778(2) -0.12918(19) 0.0294(5) Uani 1 1 d .
N5 N 0.5506(2) 0.5645(2) 0.22350(17) 0.0374(5) Uani 1 1 d .
H5 H 0.6363 0.6049 0.2453 0.045 Uiso 1 1 calc R
O1 O 0.22584(18) 0.13302(18) 0.11665(15) 0.0477(5) Uani 1 1 d .
C1 C 0.6033(2) 0.3697(2) 0.08048(19) 0.0302(5) Uani 1 1 d .
C2 C 0.7524(2) 0.3879(3) 0.0803(2) 0.0356(5) Uani 1 1 d .
H2 H 0.8078 0.4606 0.1279 0.043 Uiso 1 1 calc R
C3 C 0.8170(2) 0.2961(3) 0.0080(2) 0.0369(6) Uani 1 1 d .
H3 H 0.9169 0.3061 0.0077 0.044 Uiso 1 1 calc R
C4 C 0.7338(2) 0.1889(3) -0.0643(2) 0.0340(5) Uani 1 1 d .
H4 H 0.7765 0.1263 -0.1129 0.041 Uiso 1 1 calc R
C5 C 0.5856(2) 0.1781(2) -0.06172(18) 0.0277(5) Uani 1 1 d .
C7 C 0.2560(2) -0.0196(2) -0.18006(19) 0.0309(5) Uani 1 1 d .
C12 C 0.1068(2) -0.0605(3) -0.1919(2) 0.0399(6) Uani 1 1 d .
H12 H 0.0446 -0.0158 -0.1456 0.048 Uiso 1 1 calc R
C11 C 0.0568(3) -0.1691(3) -0.2744(2) 0.0483(7) Uani 1 1 d .
H11 H -0.0420 -0.1989 -0.2845 0.058 Uiso 1 1 calc R
C10 C 0.1497(3) -0.2375(3) -0.3449(2) 0.0508(7) Uani 1 1 d .
H10 H 0.1111 -0.3111 -0.4002 0.061 Uiso 1 1 calc R
C9 C 0.2965(3) -0.1979(3) -0.3337(2) 0.0458(6) Uani 1 1 d .
H9 H 0.3582 -0.2428 -0.3804 0.055 Uiso 1 1 calc R
C8 C 0.3481(2) -0.0883(3) -0.2500(2) 0.0340(5) Uani 1 1 d .
C13 C 0.5121(2) 0.4529(2) 0.14914(19) 0.0311(5) Uani 1 1 d .
C14 C 0.4213(3) 0.6021(2) 0.25871(19) 0.0346(5) Uani 1 1 d .
C15 C 0.3921(3) 0.7148(3) 0.3339(2) 0.0442(6) Uani 1 1 d .
H15 H 0.4661 0.7781 0.3735 0.053 Uiso 1 1 calc R
C16 C 0.2492(3) 0.7290(3) 0.3475(2) 0.0498(7) Uani 1 1 d .
H16 H 0.2272 0.8042 0.3962 0.060 Uiso 1 1 calc R
C17 C 0.1370(3) 0.6332(3) 0.2900(2) 0.0487(7) Uani 1 1 d .
H17 H 0.0422 0.6466 0.3014 0.058 Uiso 1 1 calc R
C18 C 0.1632(3) 0.5195(3) 0.2168(2) 0.0413(6) Uani 1 1 d .
H18 H 0.0884 0.4551 0.1798 0.050 Uiso 1 1 calc R
C19 C 0.3071(2) 0.5056(2) 0.20076(19) 0.0327(5) Uani 1 1 d .
N3 N 0.36766(19) 0.4097(2) 0.13022(16) 0.0322(4) Uani 1 1 d .
O5 O 0.3325(2) 0.0932(3) 0.38230(18) 0.0687(6) Uani 1 1 d .
C21 C 0.3153(3) 0.2138(4) 0.4056(2) 0.0520(7) Uani 1 1 d .
N6 N 0.2495(2) 0.2629(2) 0.49798(18) 0.0463(5) Uani 1 1 d .
C20 C 0.2330(4) 0.4081(3) 0.5194(3) 0.0656(9) Uani 1 1 d .
H20A H 0.2844 0.4595 0.4632 0.098 Uiso 1 1 calc R
H20B H 0.2708 0.4442 0.5973 0.098 Uiso 1 1 calc R
H20C H 0.1327 0.4170 0.5121 0.098 Uiso 1 1 calc R
C24 C 0.1888(4) 0.1717(3) 0.5804(3) 0.0729(10) Uani 1 1 d .
H24A H 0.0856 0.1586 0.5707 0.109 Uiso 1 1 calc R
H24B H 0.2182 0.2124 0.6590 0.109 Uiso 1 1 calc R
H24C H 0.2222 0.0835 0.5665 0.109 Uiso 1 1 calc R
H51 H 0.355(3) 0.287(3) 0.359(3) 0.069(9) Uiso 1 1 d .

loop_
_atom_site_aniso_label
_atom_site_aniso_U_11
_atom_site_aniso_U_22
_atom_site_aniso_U_33
_atom_site_aniso_U_23
_atom_site_aniso_U_13
_atom_site_aniso_U_12
V1 0.02405(19) 0.0298(2) 0.0364(2) -0.00240(18) 0.00608(15) 0.00453(16)
N1 0.0274(9) 0.0287(10) 0.0311(10) 0.0029(9) 0.0034(7) 0.0052(8)
N2 0.0280(9) 0.0315(11) 0.0313(10) 0.0000(9) 0.0036(7) 0.0050(9)
N4 0.0296(9) 0.0362(11) 0.0370(11) -0.0028(10) 0.0058(8) 0.0084(9)
O2 0.0335(9) 0.0456(11) 0.0599(11) -0.0073(9) -0.0040(8) 0.0124(8)
C6 0.0297(10) 0.0283(12) 0.0317(12) 0.0019(10) 0.0063(9) 0.0088(10)
N5 0.0338(10) 0.0357(12) 0.0391(11) -0.0039(10) -0.0043(8) 0.0006(9)
O1 0.0555(11) 0.0385(10) 0.0479(10) -0.0003(9) 0.0220(8) 0.0019(9)
C1 0.0322(11) 0.0268(12) 0.0318(12) 0.0041(10) 0.0009(9) 0.0051(10)
C2 0.0287(11) 0.0349(13) 0.0420(13) 0.0046(12) -0.0021(10) 0.0019(11)
C3 0.0245(10) 0.0397(14) 0.0475(14) 0.0077(12) 0.0007(10) 0.0067(11)
C4 0.0308(11) 0.0332(13) 0.0408(13) 0.0062(11) 0.0074(10) 0.0109(11)
C5 0.0282(10) 0.0267(12) 0.0292(11) 0.0029(10) 0.0047(9) 0.0072(10)
C7 0.0329(11) 0.0313(13) 0.0276(11) 0.0013(10) 0.0011(9) 0.0036(10)
C12 0.0324(12) 0.0463(16) 0.0398(13) 0.0000(13) 0.0023(10) 0.0052(12)
C11 0.0372(13) 0.0562(18) 0.0466(15) -0.0029(14) -0.0056(11) -0.0015(13)
C10 0.0506(15) 0.0530(18) 0.0411(15) -0.0129(14) -0.0064(12) -0.0029(14)
C9 0.0485(14) 0.0464(16) 0.0399(14) -0.0097(13) 0.0058(11) 0.0073(13)
C8 0.0353(12) 0.0346(13) 0.0312(12) 0.0002(11) 0.0031(9) 0.0049(11)
C13 0.0312(11) 0.0298(12) 0.0316(12) -0.0006(11) 0.0005(9) 0.0056(10)
C14 0.0447(13) 0.0319(13) 0.0276(12) 0.0006(11) 0.0036(10) 0.0090(11)
C15 0.0593(16) 0.0383(15) 0.0336(13) -0.0041(12) 0.0043(12) 0.0071(13)
C16 0.0718(19) 0.0412(16) 0.0392(14) -0.0038(13) 0.0158(13) 0.0200(15)
C17 0.0505(15) 0.0511(17) 0.0471(15) -0.0023(14) 0.0176(12) 0.0174(14)
C18 0.0396(13) 0.0451(15) 0.0395(14) -0.0012(12) 0.0084(11) 0.0100(12)
C19 0.0379(12) 0.0308(13) 0.0300(12) 0.0015(11) 0.0057(9) 0.0074(11)
N3 0.0307(9) 0.0313(11) 0.0339(10) -0.0032(9) 0.0041(8) 0.0063(9)
O5 0.0780(14) 0.0773(16) 0.0584(13) 0.0011(12) 0.0247(11) 0.0355(13)
C21 0.0469(15) 0.068(2) 0.0444(16) 0.0103(17) 0.0063(12) 0.0153(16)
N6 0.0528(12) 0.0479(14) 0.0398(12) 0.0029(11) 0.0045(10) 0.0140(12)
C20 0.086(2) 0.054(2) 0.0564(19) -0.0008(16) -0.0087(16) 0.0184(18)
C24 0.096(2) 0.064(2) 0.069(2) 0.0192(18) 0.0416(19) 0.026(2)

loop_
_atom_type_symbol
_atom_type_description
_atom_type_scat_dispersion_real
_atom_type_scat_dispersion_imag
_atom_type_scat_source
C C 0.0033 0.0016 'International Tables Vol C Tables 4.2.6.8 and 6.1.1.4'
H H 0.0000 0.0000 'International Tables Vol C Tables 4.2.6.8 and 6.1.1.4'
N N 0.0061 0.0033 'International Tables Vol C Tables 4.2.6.8 and 6.1.1.4'
O O 0.0106 0.0060 'International Tables Vol C Tables 4.2.6.8 and 6.1.1.4'
V V 0.3005 0.5294 'International Tables Vol C Tables 4.2.6.8 and 6.1.1.4'

loop_
_geom_angle_atom_site_label_1
_geom_angle_atom_site_label_2
_geom_angle_atom_site_label_3
_geom_angle
O1 V1 O2 109.05(9)
O1 V1 N3 101.00(8)
O2 V1 N3 100.64(8)
O1 V1 N2 98.97(8)
O2 V1 N2 98.79(8)
N3 V1 N2 145.69(7)
O1 V1 N1 116.94(8)
O2 V1 N1 133.95(8)
N3 V1 N1 73.42(7)
N2 V1 N1 72.71(7)
C1 N1 C5 120.64(18)
C1 N1 V1 119.18(14)
C5 N1 V1 120.10(14)
C6 N2 C7 106.12(19)
C6 N2 V1 120.15(16)
C7 N2 V1 133.72(14)
C6 N4 C8 107.58(18)
C6 N4 H4N 126.2
C8 N4 H4N 126.2
N2 C6 N4 112.1(2)
N2 C6 C5 117.2(2)
N4 C6 C5 130.72(19)
C13 N5 C14 103.94(19)
C13 N5 H5 128.0
C14 N5 H5 128.0
N1 C1 C2 120.8(2)
N1 C1 C13 110.91(18)
C2 C1 C13 128.3(2)
C3 C2 C1 118.7(2)
C3 C2 H2 120.7
C1 C2 H2 120.7
C2 C3 C4 120.5(2)
C2 C3 H3 119.8
C4 C3 H3 119.8
C5 C4 C3 118.0(2)
C5 C4 H4 121.0
C3 C4 H4 121.0
N1 C5 C4 121.4(2)
N1 C5 C6 109.68(17)
C4 C5 C6 128.9(2)
N2 C7 C8 108.48(19)
N2 C7 C12 130.7(2)
C8 C7 C12 120.8(2)
C11 C12 C7 116.9(2)
C11 C12 H12 121.6
C7 C12 H12 121.6
C12 C11 C10 122.1(2)
C12 C11 H11 119.0
C10 C11 H11 119.0
C9 C10 C11 121.4(3)
C9 C10 H10 119.3
C11 C10 H10 119.3
C10 C9 C8 117.0(2)
C10 C9 H9 121.5
C8 C9 H9 121.5
C9 C8 N4 132.4(2)
C9 C8 C7 121.9(2)
N4 C8 C7 105.7(2)
N5 C13 N3 116.2(2)
N5 C13 C1 128.8(2)
N3 C13 C1 115.0(2)
N5 C14 C15 130.9(2)
N5 C14 C19 108.7(2)
C15 C14 C19 120.3(2)
C16 C15 C14 117.6(3)
C16 C15 H15 121.2
C14 C15 H15 121.2
C15 C16 C17 121.8(2)
C15 C16 H16 119.1
C17 C16 H16 119.1
C18 C17 C16 121.7(2)
C18 C17 H17 119.2
C16 C17 H17 119.2
C17 C18 C19 117.0(2)
C17 C18 H18 121.5
C19 C18 H18 121.5
N3 C19 C18 130.9(2)
N3 C19 C14 107.40(19)
C18 C19 C14 121.7(2)
C13 N3 C19 103.68(19)
C13 N3 V1 121.18(15)
C19 N3 V1 135.08(15)
O5 C21 N6 125.4(3)
O5 C21 H51 122.0(18)
N6 C21 H51 112.4(18)
C21 N6 C24 120.8(3)
C21 N6 C20 122.1(3)
C24 N6 C20 117.1(2)
N6 C20 H20A 109.5
N6 C20 H20B 109.5
H20A C20 H20B 109.5
N6 C20 H20C 109.5
H20A C20 H20C 109.5
H20B C20 H20C 109.5
N6 C24 H24A 109.5
N6 C24 H24B 109.5
H24A C24 H24B 109.5
N6 C24 H24C 109.5
H24A C24 H24C 109.5
H24B C24 H24C 109.5

loop_
_geom_bond_atom_site_label_1
_geom_bond_atom_site_label_2
_geom_bond_distance
V1 O1 1.6092(16)
V1 O2 1.6100(17)
V1 N3 2.0321(19)
V1 N2 2.0746(19)
V1 N1 2.1750(17)
N1 C1 1.343(3)
N1 C5 1.346(3)
N2 C6 1.330(3)
N2 C7 1.385(3)
N4 C6 1.337(3)
N4 C8 1.386(3)
N4 H4N 0.8600
C6 C5 1.457(3)
N5 C13 1.311(3)
N5 C14 1.382(3)
N5 H5 0.8600
C1 C2 1.386(3)
C1 C13 1.462(3)
C2 C3 1.380(3)
C2 H2 0.9300
C3 C4 1.390(3)
C3 H3 0.9300
C4 C5 1.382(3)
C4 H4 0.9300
C7 C8 1.398(3)
C7 C12 1.398(3)
C12 C11 1.363(4)
C12 H12 0.9300
C11 C10 1.406(4)
C11 H11 0.9300
C10 C9 1.374(4)
C10 H10 0.9300
C9 C8 1.381(3)
C9 H9 0.9300
C13 N3 1.364(3)
C14 C15 1.394(3)
C14 C19 1.416(3)
C15 C16 1.383(4)
C15 H15 0.9300
C16 C17 1.399(4)
C16 H16 0.9300
C17 C18 1.381(3)
C17 H17 0.9300
C18 C19 1.395(3)
C18 H18 0.9300
C19 N3 1.376(3)
O5 C21 1.217(4)
C21 N6 1.330(3)
C21 H51 0.97(3)
N6 C24 1.442(3)
N6 C20 1.447(3)
C20 H20A 0.9600
C20 H20B 0.9600
C20 H20C 0.9600
C24 H24A 0.9600
C24 H24B 0.9600
C24 H24C 0.9600
